data_4513094
loop_
_publ_author_name
'Xu, Bing'
'Chen, Qing'
'Hu, Huai-Ming'
'An, Ran'
'Wang, Xiaofang'
'Xue, Ganglin'

_publ_section_title
;
 Hydrothermal Syntheses, Crystal Structures, and Luminescence Properties
 of Lanthanide-Based Coordination Polymers Constructed by Sulfonate
 Functionalized Imidazophenanthroline Derivative Ligand
;
_journal_issue 5
_journal_name_full 'Crystal Growth &amp; Design'
_journal_page_first 2318
_journal_paper_doi 10.1021/acs.cgd.5b00117
_journal_volume 15
_journal_year 2015
_chemical_formula_sum 'C22 H14 N4 O11 S2 Y'
_chemical_formula_weight 663.40
_chemical_name_systematic
; 
 ? 
;
_space_group_IT_number 14
_symmetry_cell_setting monoclinic
_symmetry_space_group_name_Hall '-P 2yn'
_symmetry_space_group_name_H-M 'P 1 21/n 1'
_atom_sites_solution_hydrogens geom
_atom_sites_solution_primary direct
_atom_sites_solution_secondary difmap
_audit_creation_method SHELXL-97
_cell_angle_alpha 90.00
_cell_angle_beta 107.889(2)
_cell_angle_gamma 90.00
_cell_formula_units_Z 4
_cell_length_a 9.6057(12)
_cell_length_b 22.766(3)
_cell_length_c 11.7677(15)
_cell_measurement_reflns_used 4593
_cell_measurement_temperature 296(2)
_cell_measurement_theta_max 26.46
_cell_measurement_theta_min 2.40
_cell_volume 2449.0(5)
_computing_cell_refinement 'Bruker SAINT'
_computing_data_collection 'Bruker APEX2'
_computing_data_reduction 'Bruker SAINT'
_computing_molecular_graphics 'Bruker SHELXTL'
_computing_publication_material 'Bruker SHELXTL'
_computing_structure_refinement 'SHELXL-97 (Sheldrick, 2008)'
_computing_structure_solution 'SHELXS-97 (Sheldrick, 2008)'
_diffrn_ambient_temperature 296(2)
_diffrn_measured_fraction_theta_full 0.998
_diffrn_measured_fraction_theta_max 0.998
_diffrn_measurement_device_type 'Bruker APEX-II CCD'
_diffrn_measurement_method '\f and \w scans'
_diffrn_radiation_monochromator graphite
_diffrn_radiation_source 'fine-focus sealed tube'
_diffrn_radiation_type MoK\a
_diffrn_radiation_wavelength 0.71073
_diffrn_reflns_av_R_equivalents 0.0299
_diffrn_reflns_av_sigmaI/netI 0.0364
_diffrn_reflns_limit_h_max 11
_diffrn_reflns_limit_h_min -11
_diffrn_reflns_limit_k_max 27
_diffrn_reflns_limit_k_min -24
_diffrn_reflns_limit_l_max 14
_diffrn_reflns_limit_l_min -13
_diffrn_reflns_number 12077
_diffrn_reflns_theta_full 25.05
_diffrn_reflns_theta_max 25.05
_diffrn_reflns_theta_min 1.79
_exptl_absorpt_coefficient_mu 2.623
_exptl_absorpt_correction_T_max 0.849
_exptl_absorpt_correction_T_min 0.753
_exptl_absorpt_correction_type multi-scan
_exptl_absorpt_process_details sadabs
_exptl_crystal_colour colorless
_exptl_crystal_density_diffrn 1.799
_exptl_crystal_density_method 'not measured'
_exptl_crystal_description block
_exptl_crystal_F_000 1332
_exptl_crystal_size_max 0.16
_exptl_crystal_size_mid 0.12
_exptl_crystal_size_min 0.10
_refine_diff_density_max 1.865
_refine_diff_density_min -1.112
_refine_diff_density_rms 0.096
_refine_ls_extinction_coef 0.0037(6)
_refine_ls_extinction_expression Fc^*^=kFc[1+0.001xFc^2^\l^3^/sin(2\q)]^-1/4^
_refine_ls_extinction_method SHELXL
_refine_ls_goodness_of_fit_ref 1.049
_refine_ls_hydrogen_treatment mixed
_refine_ls_matrix_type full
_refine_ls_number_parameters 362
_refine_ls_number_reflns 4323
_refine_ls_number_restraints 2
_refine_ls_restrained_S_all 1.074
_refine_ls_R_factor_all 0.0546
_refine_ls_R_factor_gt 0.0442
_refine_ls_shift/su_max 0.001
_refine_ls_shift/su_mean 0.000
_refine_ls_structure_factor_coef Fsqd
_refine_ls_weighting_details 'calc w=1/[\s^2^(Fo^2^)+(0.0660P)^2^+5.4172P] where P=(Fo^2^+2Fc^2^)/3'
_refine_ls_weighting_scheme calc
_refine_ls_wR_factor_gt 0.1162
_refine_ls_wR_factor_ref 0.1242
_reflns_number_gt 3646
_reflns_number_total 4323
_reflns_threshold_expression >2sigma(I)
_cod_data_source_file cg5b00117_si_011.cif
_cod_data_source_block nw1444_0m
_cod_depositor_comments
;
The following automatic conversions were performed:

'_symmetry_cell_setting' value 'Monoclinic' changed to 'monoclinic'
according to
/usr/data/users/saulius/crontab/automatic-downloads/current/ACS/lib/dictionaries/cif_core.dic
dictionary named 'cif_core.dic' version 2.4.2 from 2011-04-26.

Automatic conversion script
Id: cif_fix_values 3271 2015-04-21 07:52:19Z andrius 
;
_cod_original_sg_symbol_H-M 'P2(1)/n  '
_cod_database_code 4513094

loop_
_symmetry_equiv_pos_as_xyz
'x, y, z'
'-x+1/2, y+1/2, -z+1/2'
'-x, -y, -z'
'x-1/2, -y-1/2, z-1/2'

loop_
_atom_site_label
_atom_site_type_symbol
_atom_site_fract_x
_atom_site_fract_y
_atom_site_fract_z
_atom_site_U_iso_or_equiv
_atom_site_adp_type
_atom_site_occupancy
_atom_site_symmetry_multiplicity
_atom_site_calc_flag
_atom_site_refinement_flags
Y1 Y 0.59659(4) 0.440962(18) 0.15913(4) 0.02336(17) Uani 1 1 d .
S1 S 1.31839(13) 0.13913(5) 0.05783(11) 0.0364(3) Uani 1 1 d .
S2 S 1.84901(11) 0.10132(4) 0.37802(9) 0.0226(3) Uani 1 1 d .
N1 N 0.8699(4) 0.42521(16) 0.2436(3) 0.0275(8) Uani 1 1 d .
N2 N 0.6966(4) 0.33805(15) 0.1229(3) 0.0277(8) Uani 1 1 d .
N3 N 1.2913(4) 0.29555(16) 0.2792(4) 0.0305(9) Uani 1 1 d .
N4 N 1.1484(4) 0.22156(17) 0.1926(4) 0.0312(9) Uani 1 1 d .
H4 H 1.1224 0.1869 0.1650 0.037 Uiso 1 1 calc R
O1 O 1.2873(5) 0.19048(19) -0.0149(4) 0.0681(13) Uani 1 1 d .
O2 O 1.1902(4) 0.1182(2) 0.0866(5) 0.0713(15) Uani 1 1 d .
O3 O 1.3869(4) 0.09259(16) 0.0117(3) 0.0448(9) Uani 1 1 d .
O4 O 1.9003(3) 0.10214(13) 0.5089(3) 0.0284(7) Uani 1 1 d .
O5 O 1.9432(3) 0.13273(14) 0.3246(3) 0.0333(7) Uani 1 1 d .
O6 O 1.8129(3) 0.04259(13) 0.3293(3) 0.0299(7) Uani 1 1 d .
O7 O 0.3937(4) 0.49039(15) 0.1752(3) 0.0397(8) Uani 1 1 d .
O8 O 0.3563(7) 0.5386(2) 0.0073(4) 0.0819(18) Uani 1 1 d .
C1 C 0.9564(5) 0.4680(2) 0.3048(4) 0.0332(11) Uani 1 1 d .
H1 H 0.9123 0.5025 0.3188 0.040 Uiso 1 1 calc R
C2 C 1.1072(5) 0.4642(2) 0.3484(5) 0.0379(12) Uani 1 1 d .
H2 H 1.1619 0.4954 0.3905 0.046 Uiso 1 1 calc R
C3 C 1.1745(5) 0.4146(2) 0.3291(5) 0.0364(11) Uani 1 1 d .
H3 H 1.2760 0.4114 0.3561 0.044 Uiso 1 1 calc R
C4 C 1.0880(5) 0.36815(19) 0.2675(4) 0.0274(10) Uani 1 1 d .
C5 C 1.1462(5) 0.31242(19) 0.2473(4) 0.0281(10) Uani 1 1 d .
C6 C 1.0570(5) 0.26734(19) 0.1925(4) 0.0280(10) Uani 1 1 d .
C7 C 0.9014(4) 0.27253(19) 0.1478(4) 0.0264(9) Uani 1 1 d .
C8 C 0.8055(5) 0.2284(2) 0.0866(4) 0.0322(10) Uani 1 1 d .
H8 H 0.8412 0.1918 0.0734 0.039 Uiso 1 1 calc R
C9 C 0.6603(5) 0.2397(2) 0.0471(4) 0.0342(11) Uani 1 1 d .
H9 H 0.5949 0.2111 0.0065 0.041 Uiso 1 1 calc R
C10 C 0.6101(5) 0.2946(2) 0.0678(4) 0.0322(11) Uani 1 1 d .
H10 H 0.5098 0.3013 0.0414 0.039 Uiso 1 1 calc R
C11 C 0.8422(4) 0.32767(19) 0.1638(4) 0.0247(9) Uani 1 1 d .
C12 C 0.9356(5) 0.37471(19) 0.2256(4) 0.0252(9) Uani 1 1 d .
C13 C 1.2876(5) 0.24030(19) 0.2441(4) 0.0292(10) Uani 1 1 d .
C14 C 1.4208(5) 0.20369(18) 0.2713(4) 0.0263(10) Uani 1 1 d .
C15 C 1.5280(5) 0.2152(2) 0.3765(4) 0.0349(11) Uani 1 1 d .
H15 H 1.5135 0.2454 0.4250 0.042 Uiso 1 1 calc R
C16 C 1.6576(5) 0.1833(2) 0.4130(4) 0.0332(11) Uani 1 1 d .
H16 H 1.7274 0.1911 0.4860 0.040 Uiso 1 1 calc R
C17 C 1.6810(5) 0.13999(18) 0.3394(4) 0.0244(9) Uani 1 1 d .
C18 C 1.5762(5) 0.12846(18) 0.2310(4) 0.0255(9) Uani 1 1 d .
H18 H 1.5938 0.0999 0.1806 0.031 Uiso 1 1 calc R
C19 C 1.4465(4) 0.15894(18) 0.1972(4) 0.0237(9) Uani 1 1 d .
C20 C 0.3165(6) 0.5226(2) 0.0939(4) 0.0378(12) Uani 1 1 d .
C21 C 0.1684(6) 0.5419(3) 0.0989(6) 0.0551(16) Uani 1 1 d D
H21A H 0.1750 0.5844 0.1024 0.066 Uiso 1 1 calc R
H21B H 0.1671 0.5297 0.1775 0.066 Uiso 1 1 calc R
C22 C -0.0074(14) 0.5284(4) 0.0079(9) 0.219(10) Uani 1 1 d D
H22A H -0.0800 0.5365 0.0478 0.263 Uiso 1 1 calc R
H22B H -0.0307 0.5502 -0.0664 0.263 Uiso 1 1 calc R
O9 O 0.6657(4) 0.47256(14) 0.3589(3) 0.0377(8) Uani 1 1 d .
O10 O 0.5257(4) 0.36735(16) 0.2777(3) 0.0417(9) Uani 1 1 d .
O11 O 1.9266(5) 0.0804(2) 0.1001(4) 0.0662(12) Uani 1 1 d .

loop_
_atom_site_aniso_label
_atom_site_aniso_U_11
_atom_site_aniso_U_22
_atom_site_aniso_U_33
_atom_site_aniso_U_23
_atom_site_aniso_U_13
_atom_site_aniso_U_12
Y1 0.0266(3) 0.0203(2) 0.0219(2) 0.00135(16) 0.00561(17) 0.00186(17)
S1 0.0248(6) 0.0342(7) 0.0387(7) -0.0133(5) -0.0073(5) 0.0051(5)
S2 0.0224(5) 0.0173(5) 0.0249(5) -0.0002(4) 0.0024(4) 0.0025(4)
N1 0.0246(19) 0.0208(18) 0.038(2) -0.0042(16) 0.0108(17) -0.0003(15)
N2 0.0188(18) 0.0218(19) 0.042(2) -0.0010(16) 0.0080(16) -0.0005(15)
N3 0.0215(19) 0.026(2) 0.043(2) -0.0080(17) 0.0084(17) 0.0008(15)
N4 0.0187(18) 0.023(2) 0.047(2) -0.0106(17) 0.0030(17) 0.0003(15)
O1 0.075(3) 0.058(3) 0.049(2) 0.006(2) -0.014(2) 0.027(2)
O2 0.033(2) 0.068(3) 0.112(4) -0.055(3) 0.020(2) -0.021(2)
O3 0.0356(19) 0.049(2) 0.039(2) -0.0206(17) -0.0043(15) 0.0101(16)
O4 0.0275(16) 0.0252(16) 0.0266(16) -0.0019(13) -0.0003(13) 0.0002(13)
O5 0.0303(17) 0.0328(18) 0.0371(18) 0.0083(14) 0.0110(14) 0.0021(14)
O6 0.0343(18) 0.0187(15) 0.0287(17) -0.0042(13) -0.0022(14) 0.0043(13)
O7 0.0347(19) 0.0380(19) 0.051(2) 0.0008(17) 0.0203(17) 0.0045(16)
O8 0.160(5) 0.058(3) 0.048(3) -0.026(2) 0.063(3) -0.067(3)
C1 0.033(3) 0.025(2) 0.043(3) -0.009(2) 0.014(2) 0.000(2)
C2 0.034(3) 0.029(2) 0.050(3) -0.017(2) 0.011(2) -0.008(2)
C3 0.026(2) 0.034(3) 0.048(3) -0.013(2) 0.011(2) -0.003(2)
C4 0.022(2) 0.024(2) 0.036(2) -0.0059(19) 0.0090(19) 0.0007(18)
C5 0.019(2) 0.026(2) 0.036(2) -0.0040(19) 0.0042(19) 0.0010(18)
C6 0.022(2) 0.024(2) 0.036(2) -0.0054(19) 0.0067(19) 0.0009(18)
C7 0.020(2) 0.022(2) 0.036(2) -0.0030(19) 0.0066(18) -0.0015(17)
C8 0.026(2) 0.020(2) 0.047(3) -0.005(2) 0.006(2) 0.0003(18)
C9 0.025(2) 0.024(2) 0.045(3) -0.002(2) -0.001(2) -0.0044(19)
C10 0.019(2) 0.027(2) 0.045(3) 0.002(2) 0.002(2) -0.0031(18)
C11 0.016(2) 0.026(2) 0.033(2) 0.0001(18) 0.0087(18) -0.0008(17)
C12 0.022(2) 0.021(2) 0.033(2) -0.0016(18) 0.0097(18) 0.0003(17)
C13 0.022(2) 0.024(2) 0.042(3) -0.006(2) 0.010(2) -0.0007(18)
C14 0.022(2) 0.020(2) 0.037(3) -0.0062(18) 0.0082(19) -0.0006(17)
C15 0.027(2) 0.033(3) 0.043(3) -0.017(2) 0.008(2) 0.002(2)
C16 0.028(2) 0.032(2) 0.031(2) -0.010(2) -0.0030(19) 0.004(2)
C17 0.024(2) 0.019(2) 0.027(2) -0.0013(17) 0.0024(18) 0.0008(17)
C18 0.028(2) 0.018(2) 0.030(2) -0.0058(18) 0.0072(19) -0.0002(17)
C19 0.019(2) 0.022(2) 0.026(2) -0.0001(17) 0.0019(17) -0.0010(17)
C20 0.058(3) 0.029(3) 0.031(3) -0.008(2) 0.019(2) -0.017(2)
C21 0.036(3) 0.048(3) 0.062(4) 0.022(3) -0.013(3) -0.002(3)
C22 0.38(2) 0.215(14) 0.117(9) 0.106(10) 0.151(12) 0.249(16)
O9 0.049(2) 0.0330(19) 0.0289(17) 0.0016(14) 0.0089(15) 0.0069(16)
O10 0.0346(19) 0.051(2) 0.0366(19) 0.0104(17) 0.0065(15) -0.0142(16)
O11 0.072(3) 0.061(3) 0.065(3) 0.012(2) 0.019(2) -0.008(2)

loop_
_atom_type_symbol
_atom_type_description
_atom_type_scat_dispersion_real
_atom_type_scat_dispersion_imag
_atom_type_scat_source
C C 0.0033 0.0016 'International Tables Vol C Tables 4.2.6.8 and 6.1.1.4'
H H 0.0000 0.0000 'International Tables Vol C Tables 4.2.6.8 and 6.1.1.4'
N N 0.0061 0.0033 'International Tables Vol C Tables 4.2.6.8 and 6.1.1.4'
O O 0.0106 0.0060 'International Tables Vol C Tables 4.2.6.8 and 6.1.1.4'
Y Y -2.7962 3.5667 'International Tables Vol C Tables 4.2.6.8 and 6.1.1.4'
S S 0.1246 0.1234 'International Tables Vol C Tables 4.2.6.8 and 6.1.1.4'

loop_
_geom_angle_atom_site_label_1
_geom_angle_atom_site_label_2
_geom_angle_atom_site_label_3
_geom_angle
_geom_angle_site_symmetry_1
_geom_angle_site_symmetry_3
O8 Y1 O7 112.42(19) 3_665 .
O8 Y1 O9 139.16(14) 3_665 .
O7 Y1 O9 75.81(13) . .
O8 Y1 O4 75.86(15) 3_665 4_465
O7 Y1 O4 76.38(12) . 4_465
O9 Y1 O4 142.18(12) . 4_465
O8 Y1 O10 146.93(14) 3_665 .
O7 Y1 O10 84.00(12) . .
O9 Y1 O10 71.16(12) . .
O4 Y1 O10 80.91(11) 4_465 .
O8 Y1 O6 71.55(13) 3_665 2_755
O7 Y1 O6 80.21(12) . 2_755
O9 Y1 O6 70.76(11) . 2_755
O4 Y1 O6 128.19(10) 4_465 2_755
O10 Y1 O6 141.27(11) . 2_755
O8 Y1 N1 84.67(19) 3_665 .
O7 Y1 N1 146.82(12) . .
O9 Y1 N1 73.16(12) . .
O4 Y1 N1 136.65(11) 4_465 .
O10 Y1 N1 96.76(12) . .
O6 Y1 N1 78.77(11) 2_755 .
O8 Y1 N2 81.81(16) 3_665 .
O7 Y1 N2 144.24(12) . .
O9 Y1 N2 115.59(12) . .
O4 Y1 N2 75.81(11) 4_465 .
O10 Y1 N2 69.79(12) . .
O6 Y1 N2 135.23(11) 2_755 .
N1 Y1 N2 63.17(11) . .
O1 S1 O3 114.4(3) . .
O1 S1 O2 111.9(3) . .
O3 S1 O2 111.4(2) . .
O1 S1 C19 107.7(2) . .
O3 S1 C19 105.5(2) . .
O2 S1 C19 105.3(2) . .
O5 S2 O6 113.0(2) . .
O5 S2 O4 113.48(19) . .
O6 S2 O4 112.86(18) . .
O5 S2 C17 106.64(19) . .
O6 S2 C17 105.54(19) . .
O4 S2 C17 104.43(19) . .
C1 N1 C12 117.3(4) . .
C1 N1 Y1 120.4(3) . .
C12 N1 Y1 122.3(3) . .
C10 N2 C11 117.8(4) . .
C10 N2 Y1 122.8(3) . .
C11 N2 Y1 119.3(3) . .
C13 N3 C5 104.6(4) . .
C13 N4 C6 107.8(4) . .
C13 N4 H4 126.1 . .
C6 N4 H4 126.1 . .
S2 O4 Y1 135.55(18) . 4_766
S2 O6 Y1 143.64(18) . 2_745
C20 O7 Y1 122.7(3) . .
C20 O8 Y1 172.4(4) . 3_665
N1 C1 C2 124.1(4) . .
N1 C1 H1 117.9 . .
C2 C1 H1 117.9 . .
C3 C2 C1 119.3(4) . .
C3 C2 H2 120.4 . .
C1 C2 H2 120.4 . .
C2 C3 C4 118.5(4) . .
C2 C3 H3 120.7 . .
C4 C3 H3 120.7 . .
C3 C4 C12 119.4(4) . .
C3 C4 C5 123.6(4) . .
C12 C4 C5 117.0(4) . .
C6 C5 N3 110.7(4) . .
C6 C5 C4 121.5(4) . .
N3 C5 C4 127.8(4) . .
N4 C6 C5 105.3(4) . .
N4 C6 C7 131.6(4) . .
C5 C6 C7 123.1(4) . .
C8 C7 C11 118.5(4) . .
C8 C7 C6 125.2(4) . .
C11 C7 C6 116.2(4) . .
C9 C8 C7 118.9(4) . .
C9 C8 H8 120.5 . .
C7 C8 H8 120.5 . .
C8 C9 C10 119.3(4) . .
C8 C9 H9 120.3 . .
C10 C9 H9 120.3 . .
N2 C10 C9 124.0(4) . .
N2 C10 H10 118.0 . .
C9 C10 H10 118.0 . .
N2 C11 C7 121.4(4) . .
N2 C11 C12 117.7(4) . .
C7 C11 C12 120.9(4) . .
N1 C12 C4 121.4(4) . .
N1 C12 C11 117.4(4) . .
C4 C12 C11 121.3(4) . .
N3 C13 N4 111.5(4) . .
N3 C13 C14 122.1(4) . .
N4 C13 C14 126.1(4) . .
C15 C14 C19 118.1(4) . .
C15 C14 C13 116.6(4) . .
C19 C14 C13 125.3(4) . .
C14 C15 C16 122.1(4) . .
C14 C15 H15 118.9 . .
C16 C15 H15 118.9 . .
C17 C16 C15 119.0(4) . .
C17 C16 H16 120.5 . .
C15 C16 H16 120.5 . .
C16 C17 C18 120.1(4) . .
C16 C17 S2 120.5(3) . .
C18 C17 S2 119.3(3) . .
C19 C18 C17 120.5(4) . .
C19 C18 H18 119.7 . .
C17 C18 H18 119.7 . .
C18 C19 C14 120.1(4) . .
C18 C19 S1 116.6(3) . .
C14 C19 S1 123.3(3) . .
O8 C20 O7 122.5(6) . .
O8 C20 C21 118.5(6) . .
O7 C20 C21 119.0(4) . .
C20 C21 C22 132.8(6) . .
C20 C21 H21A 104.0 . .
C22 C21 H21A 104.0 . .
C20 C21 H21B 104.0 . .
C22 C21 H21B 104.0 . .
H21A C21 H21B 105.5 . .
C22 C22 C21 97.7(11) 3_565 .
C22 C22 H22A 112.2 3_565 .
C21 C22 H22A 112.2 . .
C22 C22 H22B 112.2 3_565 .
C21 C22 H22B 112.2 . .
H22A C22 H22B 109.8 . .

loop_
_geom_bond_atom_site_label_1
_geom_bond_atom_site_label_2
_geom_bond_distance
_geom_bond_site_symmetry_2
Y1 O8 2.191(4) 3_665
Y1 O7 2.308(3) .
Y1 O9 2.351(3) .
Y1 O4 2.365(3) 4_465
Y1 O10 2.409(3) .
Y1 O6 2.461(3) 2_755
Y1 N1 2.531(4) .
Y1 N2 2.616(4) .
S1 O1 1.425(4) .
S1 O3 1.439(4) .
S1 O2 1.455(4) .
S1 C19 1.780(4) .
S2 O5 1.440(3) .
S2 O6 1.454(3) .
S2 O4 1.466(3) .
S2 C17 1.770(4) .
N1 C1 1.338(6) .
N1 C12 1.359(5) .
N2 C10 1.327(6) .
N2 C11 1.353(5) .
N3 C13 1.321(6) .
N3 C5 1.382(6) .
N4 C13 1.357(6) .
N4 C6 1.362(6) .
N4 H4 0.8600 .
O4 Y1 2.365(3) 4_766
O6 Y1 2.461(3) 2_745
O7 C20 1.253(6) .
O8 C20 1.247(6) .
O8 Y1 2.191(4) 3_665
C1 C2 1.383(7) .
C1 H1 0.9300 .
C2 C3 1.356(7) .
C2 H2 0.9300 .
C3 C4 1.400(6) .
C3 H3 0.9300 .
C4 C12 1.402(6) .
C4 C5 1.435(6) .
C5 C6 1.365(6) .
C6 C7 1.429(6) .
C7 C8 1.404(6) .
C7 C11 1.414(6) .
C8 C9 1.353(6) .
C8 H8 0.9300 .
C9 C10 1.386(7) .
C9 H9 0.9300 .
C10 H10 0.9300 .
C11 C12 1.442(6) .
C13 C14 1.477(6) .
C14 C15 1.370(6) .
C14 C19 1.411(6) .
C15 C16 1.392(6) .
C15 H15 0.9300 .
C16 C17 1.375(6) .
C16 H16 0.9300 .
C17 C18 1.387(6) .
C18 C19 1.374(6) .
C18 H18 0.9300 .
C20 C21 1.507(8) .
C21 C22 1.727(13) .
C21 H21A 0.9700 .
C21 H21B 0.9700 .
C22 C22 1.321(15) 3_565
C22 H22A 0.9700 .
C22 H22B 0.9700 .

loop_
_geom_torsion_atom_site_label_1
_geom_torsion_atom_site_label_2
_geom_torsion_atom_site_label_3
_geom_torsion_atom_site_label_4
_geom_torsion
_geom_torsion_site_symmetry_1
_geom_torsion_site_symmetry_4
O8 Y1 N1 C1 97.3(4) 3_665 .
O7 Y1 N1 C1 -26.6(5) . .
O9 Y1 N1 C1 -48.0(3) . .
O4 Y1 N1 C1 160.1(3) 4_465 .
O10 Y1 N1 C1 -116.0(4) . .
O6 Y1 N1 C1 25.1(3) 2_755 .
N2 Y1 N1 C1 -179.2(4) . .
O8 Y1 N1 C12 -80.2(3) 3_665 .
O7 Y1 N1 C12 156.0(3) . .
O9 Y1 N1 C12 134.5(4) . .
O4 Y1 N1 C12 -17.3(4) 4_465 .
O10 Y1 N1 C12 66.6(3) . .
O6 Y1 N1 C12 -152.4(3) 2_755 .
N2 Y1 N1 C12 3.3(3) . .
O8 Y1 N2 C10 -94.7(4) 3_665 .
O7 Y1 N2 C10 22.6(5) . .
O9 Y1 N2 C10 124.2(4) . .
O4 Y1 N2 C10 -17.3(3) 4_465 .
O10 Y1 N2 C10 68.1(4) . .
O6 Y1 N2 C10 -147.9(3) 2_755 .
N1 Y1 N2 C10 177.1(4) . .
O8 Y1 N2 C11 86.7(3) 3_665 .
O7 Y1 N2 C11 -156.0(3) . .
O9 Y1 N2 C11 -54.5(3) . .
O4 Y1 N2 C11 164.1(3) 4_465 .
O10 Y1 N2 C11 -110.6(3) . .
O6 Y1 N2 C11 33.5(4) 2_755 .
N1 Y1 N2 C11 -1.5(3) . .
O5 S2 O4 Y1 -70.4(3) . 4_766
O6 S2 O4 Y1 59.7(3) . 4_766
C17 S2 O4 Y1 173.9(2) . 4_766
O5 S2 O6 Y1 81.4(4) . 2_745
O4 S2 O6 Y1 -49.0(4) . 2_745
C17 S2 O6 Y1 -162.5(3) . 2_745
O8 Y1 O7 C20 3.5(4) 3_665 .
O9 Y1 O7 C20 141.2(4) . .
O4 Y1 O7 C20 -64.7(4) 4_465 .
O10 Y1 O7 C20 -146.8(4) . .
O6 Y1 O7 C20 68.7(4) 2_755 .
N1 Y1 O7 C20 120.1(4) . .
N2 Y1 O7 C20 -104.5(4) . .
C12 N1 C1 C2 1.1(7) . .
Y1 N1 C1 C2 -176.4(4) . .
N1 C1 C2 C3 0.1(8) . .
C1 C2 C3 C4 -1.4(8) . .
C2 C3 C4 C12 1.4(7) . .
C2 C3 C4 C5 -176.6(5) . .
C13 N3 C5 C6 -0.5(5) . .
C13 N3 C5 C4 178.4(5) . .
C3 C4 C5 C6 176.4(5) . .
C12 C4 C5 C6 -1.6(7) . .
C3 C4 C5 N3 -2.5(8) . .
C12 C4 C5 N3 179.5(4) . .
C13 N4 C6 C5 -1.3(5) . .
C13 N4 C6 C7 178.5(5) . .
N3 C5 C6 N4 1.1(5) . .
C4 C5 C6 N4 -177.9(4) . .
N3 C5 C6 C7 -178.7(4) . .
C4 C5 C6 C7 2.2(7) . .
N4 C6 C7 C8 -2.6(8) . .
C5 C6 C7 C8 177.3(5) . .
N4 C6 C7 C11 179.7(5) . .
C5 C6 C7 C11 -0.4(7) . .
C11 C7 C8 C9 -1.1(7) . .
C6 C7 C8 C9 -178.7(5) . .
C7 C8 C9 C10 0.1(7) . .
C11 N2 C10 C9 -1.6(7) . .
Y1 N2 C10 C9 179.7(4) . .
C8 C9 C10 N2 1.3(8) . .
C10 N2 C11 C7 0.5(6) . .
Y1 N2 C11 C7 179.2(3) . .
C10 N2 C11 C12 -178.9(4) . .
Y1 N2 C11 C12 -0.2(5) . .
C8 C7 C11 N2 0.8(7) . .
C6 C7 C11 N2 178.6(4) . .
C8 C7 C11 C12 -179.8(4) . .
C6 C7 C11 C12 -1.9(6) . .
C1 N1 C12 C4 -1.1(6) . .
Y1 N1 C12 C4 176.4(3) . .
C1 N1 C12 C11 177.6(4) . .
Y1 N1 C12 C11 -4.9(5) . .
C3 C4 C12 N1 -0.1(7) . .
C5 C4 C12 N1 178.0(4) . .
C3 C4 C12 C11 -178.8(4) . .
C5 C4 C12 C11 -0.7(6) . .
N2 C11 C12 N1 3.2(6) . .
C7 C11 C12 N1 -176.2(4) . .
N2 C11 C12 C4 -178.0(4) . .
C7 C11 C12 C4 2.5(7) . .
C5 N3 C13 N4 -0.4(5) . .
C5 N3 C13 C14 -174.4(4) . .
C6 N4 C13 N3 1.1(6) . .
C6 N4 C13 C14 174.8(4) . .
N3 C13 C14 C15 31.8(7) . .
N4 C13 C14 C15 -141.3(5) . .
N3 C13 C14 C19 -147.2(5) . .
N4 C13 C14 C19 39.8(7) . .
C19 C14 C15 C16 -1.8(7) . .
C13 C14 C15 C16 179.1(4) . .
C14 C15 C16 C17 2.1(8) . .
C15 C16 C17 C18 -0.3(7) . .
C15 C16 C17 S2 176.1(4) . .
O5 S2 C17 C16 -91.4(4) . .
O6 S2 C17 C16 148.3(4) . .
O4 S2 C17 C16 29.1(4) . .
O5 S2 C17 C18 85.1(4) . .
O6 S2 C17 C18 -35.3(4) . .
O4 S2 C17 C18 -154.5(3) . .
C16 C17 C18 C19 -1.8(7) . .
S2 C17 C18 C19 -178.2(3) . .
C17 C18 C19 C14 2.0(6) . .
C17 C18 C19 S1 -178.5(3) . .
C15 C14 C19 C18 -0.2(7) . .
C13 C14 C19 C18 178.7(4) . .
C15 C14 C19 S1 -179.7(4) . .
C13 C14 C19 S1 -0.7(6) . .
O1 S1 C19 C18 -122.4(4) . .
O3 S1 C19 C18 0.2(4) . .
O2 S1 C19 C18 118.1(4) . .
O1 S1 C19 C14 57.1(4) . .
O3 S1 C19 C14 179.7(4) . .
O2 S1 C19 C14 -62.4(4) . .
Y1 O8 C20 O7 110(4) 3_665 .
Y1 O8 C20 C21 -68(4) 3_665 .
Y1 O7 C20 O8 -12.6(6) . .
Y1 O7 C20 C21 166.0(4) . .
O8 C20 C21 C22 63.2(8) . .
O7 C20 C21 C22 -115.5(7) . .
C20 C21 C22 C22 43.6(14) . 3_565
